data_4037320
loop_
_publ_author_name
'Li, Ya'
'Li, Xiang'
'Shang, Huaqi'
'Chen, Xiangyu'
'Ren, Xinfeng'

_publ_section_title
;
 Diastereoselective Mannich Reactions Using Fluorinated Ketones: Synthesis
 of Stereogenic Carbon-Fluorine Units.
;
_journal_issue 20
_journal_name_full 'The Journal of organic chemistry'
_journal_page_first 9858
_journal_page_last 9866
_journal_paper_doi 10.1021/acs.joc.6b01979
_journal_volume 81
_journal_year 2016
_chemical_absolute_configuration ad
_chemical_formula_sum 'C21 H24 F N O2 S'
_chemical_formula_weight 373.47
_space_group_crystal_system monoclinic
_space_group_IT_number 4
_space_group_name_Hall 'P 2yb'
_space_group_name_H-M_alt 'P 1 21 1'
_atom_sites_solution_hydrogens mixed
_audit_creation_method SHELXL-2013
_cell_angle_alpha 90
_cell_angle_beta 102.26(2)
_cell_angle_gamma 90
_cell_formula_units_Z 2
_cell_length_a 7.926(8)
_cell_length_b 10.565(10)
_cell_length_c 11.841(12)
_cell_measurement_reflns_used 1564
_cell_measurement_temperature 293(2)
_cell_measurement_theta_max 52.467
_cell_measurement_theta_min 5.221
_cell_volume 968.9(17)
_computing_cell_refinement 'Bruker SMART'
_computing_data_collection 'Bruker SMART'
_computing_data_reduction 'Bruker SHELXTL'
_computing_molecular_graphics 'Bruker SHELXTL'
_computing_publication_material 'Bruker SHELXTL'
_computing_structure_refinement 'SHELXL-2013 (Sheldrick, 2013)'
_computing_structure_solution 'Bruker SHELXTL'
_diffrn_ambient_temperature 293(2)
_diffrn_measured_fraction_theta_full 0.963
_diffrn_measured_fraction_theta_max 0.963
_diffrn_measurement_device_type 'CCD area detector'
_diffrn_measurement_method 'phi and omega scans'
_diffrn_radiation_type MoK\a
_diffrn_radiation_wavelength 0.71073
_diffrn_reflns_av_R_equivalents 0.0509
_diffrn_reflns_av_unetI/netI 0.0711
_diffrn_reflns_Laue_measured_fraction_full 0.963
_diffrn_reflns_Laue_measured_fraction_max 0.963
_diffrn_reflns_limit_h_max 9
_diffrn_reflns_limit_h_min -8
_diffrn_reflns_limit_k_max 12
_diffrn_reflns_limit_k_min -12
_diffrn_reflns_limit_l_max 14
_diffrn_reflns_limit_l_min -12
_diffrn_reflns_number 4627
_diffrn_reflns_point_group_measured_fraction_full 0.859
_diffrn_reflns_point_group_measured_fraction_max 0.857
_diffrn_reflns_theta_full 25.242
_diffrn_reflns_theta_max 25.498
_diffrn_reflns_theta_min 1.760
_exptl_absorpt_coefficient_mu 0.191
_exptl_absorpt_correction_T_max 0.7456
_exptl_absorpt_correction_T_min 0.5848
_exptl_absorpt_correction_type multi-scan
_exptl_absorpt_process_details sadabs
_exptl_crystal_colour colorless
_exptl_crystal_density_diffrn 1.280
_exptl_crystal_description prismatic
_exptl_crystal_F_000 396
_exptl_crystal_size_max 0.200
_exptl_crystal_size_mid 0.160
_exptl_crystal_size_min 0.100
_refine_diff_density_max 0.201
_refine_diff_density_min -0.277
_refine_diff_density_rms 0.038
_refine_ls_abs_structure_details
; 
 Flack x determined using 736 quotients [(I+)-(I-)]/[(I+)+(I-)] 
 (Parsons and Flack (2004), Acta Cryst. A60, s61). 
;
_refine_ls_abs_structure_Flack 0.04(7)
_refine_ls_extinction_method none
_refine_ls_goodness_of_fit_ref 1.003
_refine_ls_hydrogen_treatment mixed
_refine_ls_matrix_type full
_refine_ls_number_parameters 242
_refine_ls_number_reflns 3079
_refine_ls_number_restraints 2
_refine_ls_restrained_S_all 1.003
_refine_ls_R_factor_all 0.0618
_refine_ls_R_factor_gt 0.0409
_refine_ls_shift/su_max 0.000
_refine_ls_shift/su_mean 0.000
_refine_ls_structure_factor_coef Fsqd
_refine_ls_weighting_details 'w=exp[1.0000(sin\q/\l)^2^)]/[\s^2^(Fo^2^)+(0.0326P)^2^] where P=(Fo^2^+2Fc^2^)/3'
_refine_ls_weighting_scheme calc
_refine_ls_wR_factor_gt 0.0808
_refine_ls_wR_factor_ref 0.0903
_reflns_Friedel_coverage 0.680
_reflns_Friedel_fraction_full 0.742
_reflns_Friedel_fraction_max 0.737
_reflns_number_gt 2277
_reflns_number_total 3079
_reflns_threshold_expression 'I > 2\s(I)'
_cod_data_source_file jo6b01979_si_003.cif
_cod_data_source_block cd16526
_cod_original_cell_volume 969.0(17)
_cod_original_sg_symbol_H-M 'P 21'
_cod_database_code 4037320
_shelx_space_group_comment
; 
The symmetry employed for this shelxl refinement is uniquely defined 
by the following loop, which should always be used as a source of 
symmetry information in preference to the above space-group names. 
They are only intended as comments. 
;
_shelx_estimated_absorpt_t_min 0.963
_shelx_estimated_absorpt_t_max 0.981
_shelxl_version_number 2013-4

loop_
_space_group_symop_operation_xyz
'x, y, z'
'-x, y+1/2, -z'

loop_
_atom_site_label
_atom_site_type_symbol
_atom_site_fract_x
_atom_site_fract_y
_atom_site_fract_z
_atom_site_U_iso_or_equiv
_atom_site_adp_type
_atom_site_occupancy
_atom_site_site_symmetry_order
_atom_site_calc_flag
_atom_site_refinement_flags_posn
_atom_site_refinement_flags_adp
S1 S 0.55213(18) -0.07156(9) 0.84358(7) 0.0532(4) Uani 1 1 d . .
F1 F 0.5942(3) 0.0913(2) 0.52069(17) 0.0525(7) Uani 1 1 d . .
N1 N 0.4792(5) -0.0102(3) 0.7136(3) 0.0425(9) Uani 1 1 d D .
O1 O 0.6195(4) 0.3387(2) 0.5217(2) 0.0480(8) Uani 1 1 d . .
O2 O 0.7133(5) -0.1438(3) 0.8499(3) 0.0793(11) Uani 1 1 d . .
C1 C 0.3077(6) 0.3092(4) 0.6797(3) 0.0490(11) Uani 1 1 d . .
H1 H 0.3774 0.3414 0.7467 0.059 Uiso 1 1 calc R U
C2 C 0.1695(7) 0.3794(4) 0.6222(4) 0.0585(13) Uani 1 1 d . .
H2 H 0.1478 0.4587 0.6500 0.070 Uiso 1 1 calc R U
C3 C 0.0626(6) 0.3324(5) 0.5230(4) 0.0587(13) Uani 1 1 d . .
H3 H -0.0301 0.3798 0.4833 0.070 Uiso 1 1 calc R U
C4 C 0.0962(6) 0.2149(5) 0.4848(4) 0.0601(12) Uani 1 1 d . .
H4 H 0.0245 0.1817 0.4190 0.072 Uiso 1 1 calc R U
C5 C 0.2341(6) 0.1453(4) 0.5420(3) 0.0476(11) Uani 1 1 d . .
H5 H 0.2542 0.0653 0.5150 0.057 Uiso 1 1 calc R U
C6 C 0.3440(5) 0.1932(3) 0.6399(3) 0.0368(9) Uani 1 1 d . .
C7 C 0.5094(5) 0.1231(3) 0.6971(3) 0.0358(9) Uani 1 1 d . .
H7 H 0.5496 0.1603 0.7740 0.043 Uiso 1 1 calc R U
C8 C 0.6504(5) 0.1456(4) 0.6295(3) 0.0378(10) Uani 1 1 d . .
C9 C 0.8256(6) 0.0882(4) 0.6841(3) 0.0513(11) Uani 1 1 d . .
H9A H 0.8122 -0.0020 0.6946 0.062 Uiso 1 1 calc R U
H9B H 0.9041 0.0998 0.6322 0.062 Uiso 1 1 calc R U
C10 C 0.9029(6) 0.1484(4) 0.8000(4) 0.0591(13) Uani 1 1 d . .
H10A H 0.8466 0.1127 0.8579 0.071 Uiso 1 1 calc R U
H10B H 1.0242 0.1258 0.8212 0.071 Uiso 1 1 calc R U
C11 C 0.8878(6) 0.2897(4) 0.8031(3) 0.0470(11) Uani 1 1 d . .
C12 C 0.9859(7) 0.3590(6) 0.8927(4) 0.0665(15) Uani 1 1 d . .
H12 H 1.0632 0.3172 0.9509 0.080 Uiso 1 1 calc R U
C13 C 0.9712(8) 0.4866(7) 0.8971(5) 0.0802(18) Uani 1 1 d . .
H13 H 1.0398 0.5312 0.9576 0.096 Uiso 1 1 calc R U
C14 C 0.8553(8) 0.5516(5) 0.8127(5) 0.0764(17) Uani 1 1 d . .
H14 H 0.8447 0.6391 0.8170 0.092 Uiso 1 1 calc R U
C15 C 0.7557(7) 0.4846(4) 0.7220(4) 0.0533(12) Uani 1 1 d . .
H15 H 0.6770 0.5268 0.6649 0.064 Uiso 1 1 calc R U
C16 C 0.7737(6) 0.3548(4) 0.7166(3) 0.0397(10) Uani 1 1 d . .
C17 C 0.6737(5) 0.2864(3) 0.6132(3) 0.0355(9) Uani 1 1 d . .
C18 C 0.3836(7) -0.1896(4) 0.8455(3) 0.0540(12) Uani 1 1 d . .
C19 C 0.2139(9) -0.1215(6) 0.8323(5) 0.098(2) Uani 1 1 d . .
H19A H 0.1862 -0.0810 0.7581 0.146 Uiso 1 1 calc R U
H19B H 0.2223 -0.0588 0.8920 0.146 Uiso 1 1 calc R U
H19C H 0.1249 -0.1811 0.8386 0.146 Uiso 1 1 calc R U
C20 C 0.3793(8) -0.2869(5) 0.7521(4) 0.0767(16) Uani 1 1 d . .
H20A H 0.3056 -0.3557 0.7635 0.115 Uiso 1 1 calc R U
H20B H 0.4940 -0.3182 0.7552 0.115 Uiso 1 1 calc R U
H20C H 0.3357 -0.2489 0.6780 0.115 Uiso 1 1 calc R U
C21 C 0.4380(10) -0.2513(6) 0.9646(4) 0.103(2) Uani 1 1 d . .
H21A H 0.3485 -0.3074 0.9772 0.154 Uiso 1 1 calc R U
H21B H 0.4571 -0.1869 1.0231 0.154 Uiso 1 1 calc R U
H21C H 0.5426 -0.2984 0.9682 0.154 Uiso 1 1 calc R U
H1A H 0.479(5) -0.054(3) 0.658(2) 0.029(10) Uiso 1 1 d D .

loop_
_atom_site_aniso_label
_atom_site_aniso_U_11
_atom_site_aniso_U_22
_atom_site_aniso_U_33
_atom_site_aniso_U_23
_atom_site_aniso_U_13
_atom_site_aniso_U_12
S1 0.0770(9) 0.0398(5) 0.0354(5) 0.0069(5) -0.0048(5) -0.0063(7)
F1 0.0683(19) 0.0485(14) 0.0433(12) -0.0135(10) 0.0177(11) -0.0049(14)
N1 0.064(3) 0.0322(18) 0.0293(17) -0.0012(13) 0.0051(16) -0.0038(18)
O1 0.053(2) 0.0484(17) 0.0385(15) 0.0104(13) 0.0018(12) -0.0007(16)
O2 0.054(2) 0.075(2) 0.094(2) 0.0407(19) -0.0168(17) -0.001(2)
C1 0.048(3) 0.044(3) 0.055(2) -0.0038(19) 0.012(2) 0.003(2)
C2 0.055(4) 0.039(2) 0.084(3) -0.001(2) 0.021(3) 0.007(2)
C3 0.041(3) 0.059(3) 0.073(3) 0.017(3) 0.007(2) 0.011(3)
C4 0.048(3) 0.068(3) 0.059(3) 0.001(3) -0.001(2) -0.001(3)
C5 0.048(3) 0.040(2) 0.051(2) -0.0018(18) 0.003(2) 0.001(2)
C6 0.043(3) 0.032(2) 0.0370(19) 0.0042(15) 0.0129(17) 0.000(2)
C7 0.048(3) 0.028(2) 0.0288(17) -0.0008(14) 0.0037(16) -0.0043(19)
C8 0.044(3) 0.037(2) 0.0309(18) -0.0006(15) 0.0046(16) 0.002(2)
C9 0.051(3) 0.039(2) 0.066(3) 0.009(2) 0.018(2) 0.013(2)
C10 0.043(3) 0.066(3) 0.062(3) 0.023(2) -0.004(2) 0.005(3)
C11 0.040(3) 0.062(3) 0.038(2) 0.0033(19) 0.0066(19) -0.006(2)
C12 0.055(4) 0.101(4) 0.039(3) -0.004(3) 0.000(2) -0.009(4)
C13 0.078(5) 0.106(5) 0.054(3) -0.035(3) 0.008(3) -0.034(4)
C14 0.084(5) 0.070(4) 0.079(4) -0.035(3) 0.025(3) -0.020(3)
C15 0.059(4) 0.048(3) 0.053(3) -0.007(2) 0.013(2) 0.000(3)
C16 0.041(3) 0.040(2) 0.037(2) 0.0013(17) 0.0080(18) -0.001(2)
C17 0.033(2) 0.038(2) 0.035(2) 0.0057(15) 0.0085(16) 0.0038(19)
C18 0.068(4) 0.048(3) 0.046(2) 0.0159(19) 0.013(2) 0.000(3)
C19 0.087(5) 0.102(5) 0.117(5) 0.022(3) 0.052(4) 0.019(4)
C20 0.093(5) 0.054(3) 0.082(3) -0.012(3) 0.015(3) -0.018(3)
C21 0.141(7) 0.093(4) 0.066(4) 0.041(3) 0.003(3) -0.025(4)

loop_
_atom_type_symbol
_atom_type_description
_atom_type_scat_dispersion_real
_atom_type_scat_dispersion_imag
_atom_type_scat_source
C C 0.0033 0.0016 'International Tables Vol C Tables 4.2.6.8 and 6.1.1.4'
H H 0.0000 0.0000 'International Tables Vol C Tables 4.2.6.8 and 6.1.1.4'
N N 0.0061 0.0033 'International Tables Vol C Tables 4.2.6.8 and 6.1.1.4'
O O 0.0106 0.0060 'International Tables Vol C Tables 4.2.6.8 and 6.1.1.4'
F F 0.0171 0.0103 'International Tables Vol C Tables 4.2.6.8 and 6.1.1.4'
S S 0.1246 0.1234 'International Tables Vol C Tables 4.2.6.8 and 6.1.1.4'

loop_
_geom_angle_atom_site_label_1
_geom_angle_atom_site_label_2
_geom_angle_atom_site_label_3
_geom_angle
O2 S1 N1 112.1(2)
O2 S1 C18 105.8(2)
N1 S1 C18 99.58(18)
C7 N1 S1 118.1(2)
C7 N1 H1A 115(3)
S1 N1 H1A 118(3)
C6 C1 C2 121.1(4)
C6 C1 H1 119.4
C2 C1 H1 119.4
C1 C2 C3 120.3(4)
C1 C2 H2 119.8
C3 C2 H2 119.8
C4 C3 C2 118.6(4)
C4 C3 H3 120.7
C2 C3 H3 120.7
C3 C4 C5 121.0(4)
C3 C4 H4 119.5
C5 C4 H4 119.5
C4 C5 C6 120.7(4)
C4 C5 H5 119.7
C6 C5 H5 119.7
C1 C6 C5 118.3(4)
C1 C6 C7 120.3(3)
C5 C6 C7 121.3(3)
N1 C7 C8 112.5(3)
N1 C7 C6 112.3(3)
C8 C7 C6 110.2(3)
N1 C7 H7 107.2
C8 C7 H7 107.2
C6 C7 H7 107.2
F1 C8 C17 108.1(3)
F1 C8 C7 107.2(3)
C17 C8 C7 110.0(3)
F1 C8 C9 108.1(3)
C17 C8 C9 108.6(4)
C7 C8 C9 114.7(3)
C10 C9 C8 111.9(4)
C10 C9 H9A 109.2
C8 C9 H9A 109.2
C10 C9 H9B 109.2
C8 C9 H9B 109.2
H9A C9 H9B 107.9
C11 C10 C9 114.8(3)
C11 C10 H10A 108.6
C9 C10 H10A 108.6
C11 C10 H10B 108.6
C9 C10 H10B 108.6
H10A C10 H10B 107.5
C12 C11 C16 118.3(4)
C12 C11 C10 120.7(4)
C16 C11 C10 121.0(4)
C13 C12 C11 121.1(5)
C13 C12 H12 119.4
C11 C12 H12 119.4
C12 C13 C14 121.0(5)
C12 C13 H13 119.5
C14 C13 H13 119.5
C15 C14 C13 119.1(6)
C15 C14 H14 120.4
C13 C14 H14 120.4
C16 C15 C14 119.7(5)
C16 C15 H15 120.1
C14 C15 H15 120.1
C15 C16 C11 120.8(4)
C15 C16 C17 118.4(4)
C11 C16 C17 120.7(4)
O1 C17 C16 122.5(3)
O1 C17 C8 122.1(3)
C16 C17 C8 115.3(3)
C19 C18 C20 111.8(4)
C19 C18 C21 111.7(5)
C20 C18 C21 110.1(4)
C19 C18 S1 108.1(4)
C20 C18 S1 111.0(4)
C21 C18 S1 103.8(3)
C18 C19 H19A 109.5
C18 C19 H19B 109.5
H19A C19 H19B 109.5
C18 C19 H19C 109.5
H19A C19 H19C 109.5
H19B C19 H19C 109.5
C18 C20 H20A 109.5
C18 C20 H20B 109.5
H20A C20 H20B 109.5
C18 C20 H20C 109.5
H20A C20 H20C 109.5
H20B C20 H20C 109.5
C18 C21 H21A 109.5
C18 C21 H21B 109.5
H21A C21 H21B 109.5
C18 C21 H21C 109.5
H21A C21 H21C 109.5
H21B C21 H21C 109.5

loop_
_geom_bond_atom_site_label_1
_geom_bond_atom_site_label_2
_geom_bond_distance
S1 O2 1.476(4)
S1 N1 1.657(3)
S1 C18 1.831(5)
F1 C8 1.394(4)
N1 C7 1.448(5)
N1 H1A 0.80(2)
O1 C17 1.211(4)
C1 C6 1.366(6)
C1 C2 1.377(6)
C1 H1 0.9300
C2 C3 1.386(6)
C2 H2 0.9300
C3 C4 1.366(7)
C3 H3 0.9300
C4 C5 1.371(6)
C4 H4 0.9300
C5 C6 1.389(5)
C5 H5 0.9300
C6 C7 1.533(5)
C7 C8 1.525(6)
C7 H7 0.9800
C8 C17 1.516(5)
C8 C9 1.528(6)
C9 C10 1.518(6)
C9 H9A 0.9700
C9 H9B 0.9700
C10 C11 1.499(6)
C10 H10A 0.9700
C10 H10B 0.9700
C11 C12 1.384(6)
C11 C16 1.395(6)
C12 C13 1.355(7)
C12 H12 0.9300
C13 C14 1.387(8)
C13 H13 0.9300
C14 C15 1.385(6)
C14 H14 0.9300
C15 C16 1.382(5)
C15 H15 0.9300
C16 C17 1.495(5)
C18 C19 1.505(8)
C18 C20 1.505(6)
C18 C21 1.531(6)
C19 H19A 0.9600
C19 H19B 0.9600
C19 H19C 0.9600
C20 H20A 0.9600
C20 H20B 0.9600
C20 H20C 0.9600
C21 H21A 0.9600
C21 H21B 0.9600
C21 H21C 0.9600

loop_
_geom_hbond_atom_site_label_D
_geom_hbond_atom_site_label_H
_geom_hbond_atom_site_label_A
_geom_hbond_distance_DH
_geom_hbond_distance_HA
_geom_hbond_distance_DA
_geom_hbond_angle_DHA
_geom_hbond_site_symmetry_A
N1 H1A O1 0.80(2) 2.39(2) 3.162(4) 161(3) 2_646
C20 H20C O1 0.96 2.63 3.505(7) 151.3 2_646
C9 H9A O2 0.97 2.62 3.376(6) 135.2 .
C9 H9A O2 0.97 2.62 3.376(6) 135.2 .
C20 H20C O1 0.96 2.63 3.505(7) 151.3 2_646
N1 H1A O1 0.80(2) 2.39(2) 3.162(4) 161(3) 2_646
C9 H9A O2 0.97 2.62 3.376(6) 135.2 .
C20 H20C O1 0.96 2.63 3.505(7) 151.3 2_646
N1 H1A O1 0.80(2) 2.39(2) 3.162(4) 161(3) 2_646

loop_
_geom_torsion_atom_site_label_1
_geom_torsion_atom_site_label_2
_geom_torsion_atom_site_label_3
_geom_torsion_atom_site_label_4
_geom_torsion
O2 S1 N1 C7 -101.7(3)
C18 S1 N1 C7 146.7(3)
C6 C1 C2 C3 0.9(8)
C1 C2 C3 C4 0.8(8)
C2 C3 C4 C5 -1.0(8)
C3 C4 C5 C6 -0.5(7)
C2 C1 C6 C5 -2.4(7)
C2 C1 C6 C7 173.2(4)
C4 C5 C6 C1 2.2(6)
C4 C5 C6 C7 -173.3(4)
S1 N1 C7 C8 105.6(3)
S1 N1 C7 C6 -129.4(3)
C1 C6 C7 N1 136.8(4)
C5 C6 C7 N1 -47.9(5)
C1 C6 C7 C8 -97.0(4)
C5 C6 C7 C8 78.4(4)
N1 C7 C8 F1 61.7(3)
C6 C7 C8 F1 -64.4(3)
N1 C7 C8 C17 179.0(3)
C6 C7 C8 C17 52.8(4)
N1 C7 C8 C9 -58.3(4)
C6 C7 C8 C9 175.6(3)
F1 C8 C9 C10 176.1(3)
C17 C8 C9 C10 59.2(5)
C7 C8 C9 C10 -64.4(5)
C8 C9 C10 C11 -43.4(6)
C9 C10 C11 C12 -164.8(5)
C9 C10 C11 C16 15.8(7)
C16 C11 C12 C13 0.4(8)
C10 C11 C12 C13 -179.0(5)
C11 C12 C13 C14 1.0(10)
C12 C13 C14 C15 -1.0(10)
C13 C14 C15 C16 -0.3(8)
C14 C15 C16 C11 1.7(7)
C14 C15 C16 C17 -175.6(4)
C12 C11 C16 C15 -1.7(7)
C10 C11 C16 C15 177.7(4)
C12 C11 C16 C17 175.5(4)
C10 C11 C16 C17 -5.1(7)
C15 C16 C17 O1 22.0(7)
C11 C16 C17 O1 -155.3(4)
C15 C16 C17 C8 -160.1(4)
C11 C16 C17 C8 22.5(6)
F1 C8 C17 O1 12.3(5)
C7 C8 C17 O1 -104.5(4)
C9 C8 C17 O1 129.3(4)
F1 C8 C17 C16 -165.6(3)
C7 C8 C17 C16 77.7(4)
C9 C8 C17 C16 -48.6(5)
O2 S1 C18 C19 -176.8(3)
N1 S1 C18 C19 -60.4(4)
O2 S1 C18 C20 -53.9(4)
N1 S1 C18 C20 62.6(4)
O2 S1 C18 C21 64.4(4)
N1 S1 C18 C21 -179.1(4)
